data_2008402
loop_
_publ_author_name
'Boese, Roland'
'Bl\"aser, Dieter'
'Latz, R\"udiger'
'B\"aumen, Anja'

_publ_section_title
;
 Dispiro[2.1.2.1]octane at 103K
;
_journal_issue 4
_journal_name_full 'Acta Crystallographica Section C'
_journal_page_first IUC9900023
_journal_paper_doi 10.1107/S0108270199099618
_journal_volume 55
_journal_year 1999
_chemical_formula_sum 'C8 H12'
_chemical_formula_weight 108.18
_chemical_name_systematic
;
 dispiro[2.1.2.1]octane
;
_space_group_IT_number 15
_symmetry_cell_setting monoclinic
_symmetry_space_group_name_Hall '-I 2ya'
_symmetry_space_group_name_H-M 'I 1 2/a 1'
_cell_angle_alpha 90.00
_cell_angle_beta 95.027(14)
_cell_angle_gamma 90.00
_cell_formula_units_Z 4
_cell_length_a 8.916(3)
_cell_length_b 6.0717(15)
_cell_length_c 12.620(3)
_cell_measurement_reflns_used 50
_cell_measurement_temperature 103(2)
_cell_measurement_theta_max 12.5
_cell_measurement_theta_min 10
_cell_volume 680.6(3)
_computing_cell_refinement P3-VMS
_computing_data_collection 'P3-VMS (Siemens, 1987)'
_computing_data_reduction 'XDISK (Siemens, 1991)'
_computing_molecular_graphics SHELXL97
_computing_publication_material SHELXL97
_computing_structure_refinement 'SHELXL97 (Sheldrick, 1997)'
_computing_structure_solution 'SHELXS97 (Sheldrick, 1990)'
_diffrn_ambient_temperature 103(2)
_diffrn_measurement_device_type 'Nicolet R3m/V four-circle'
_diffrn_measurement_method 'Wyckoff-scan mode'
_diffrn_radiation_monochromator graphite
_diffrn_radiation_source 'fine-focus sealed tube'
_diffrn_radiation_type MoK\a
_diffrn_radiation_wavelength 0.71073
_diffrn_reflns_av_R_equivalents 0.041
_diffrn_reflns_av_sigmaI/netI 0.031
_diffrn_reflns_limit_h_max 12
_diffrn_reflns_limit_h_min -17
_diffrn_reflns_limit_k_max 12
_diffrn_reflns_limit_k_min -11
_diffrn_reflns_limit_l_max 25
_diffrn_reflns_limit_l_min -24
_diffrn_reflns_number 6752
_diffrn_reflns_theta_max 45.05
_diffrn_reflns_theta_min 3.24
_diffrn_standards_decay_% <3
_diffrn_standards_interval_count 100
_diffrn_standards_number 1
_exptl_absorpt_coefficient_mu 0.058
_exptl_absorpt_correction_type none
_exptl_crystal_colour colourless
_exptl_crystal_density_diffrn 1.056
_exptl_crystal_density_method 'not measured'
_exptl_crystal_description cylindrical
_exptl_crystal_F_000 240
_exptl_crystal_size_max 3
_exptl_crystal_size_rad 0.15
_refine_diff_density_max 0.357
_refine_diff_density_min -0.301
_refine_ls_extinction_coef 0.036(9)
_refine_ls_extinction_method SHELXL97
_refine_ls_goodness_of_fit_ref 1.047
_refine_ls_hydrogen_treatment refall
_refine_ls_matrix_type full
_refine_ls_number_parameters 62
_refine_ls_number_reflns 2800
_refine_ls_number_restraints 0
_refine_ls_restrained_S_all 1.047
_refine_ls_R_factor_all 0.069
_refine_ls_R_factor_gt 0.054
_refine_ls_shift/su_max 0.001
_refine_ls_shift/su_mean 0.000
_refine_ls_structure_factor_coef Fsqd
_refine_ls_weighting_details 'w = 1/[\s^2^(Fo^2^)+(0.0929P)^2^+0.0379P] where P = (Fo^2^+2Fc^2^)/3'
_refine_ls_weighting_scheme calc
_refine_ls_wR_factor_ref 0.156
_reflns_number_gt 2140
_reflns_number_total 2800
_reflns_threshold_expression I>2\s(I)
_cod_data_source_file qa0100.cif
_cod_data_source_block bonbon
_cod_original_sg_symbol_H-M 'I 2/a'
_cod_database_code 2008402

loop_
_symmetry_equiv_pos_as_xyz
'x, y, z'
'-x+1/2, y, -z'
'x+1/2, y+1/2, z+1/2'
'-x+1, y+1/2, -z+1/2'
'-x, -y, -z'
'x-1/2, -y, z'
'-x+1/2, -y+1/2, -z+1/2'
'x, -y+1/2, z+1/2'

loop_
_atom_site_label
_atom_site_fract_x
_atom_site_fract_y
_atom_site_fract_z
_atom_site_U_iso_or_equiv
_atom_site_adp_type
_atom_site_calc_flag
_atom_site_refinement_flags
_atom_site_occupancy
_atom_site_disorder_assembly
_atom_site_disorder_group
_atom_site_type_symbol
C1 0.48949(5) 0.10456(7) 0.56648(3) 0.02172(9) Uani d . 1 . . C
C2 0.52401(6) 0.14498(8) 0.45113(4) 0.02493(10) Uani d . 1 . . C
H2A 0.6282(13) 0.2046(19) 0.4435(9) 0.040(3) Uiso d . 1 . . H
H2B 0.4492(12) 0.2374(15) 0.4081(9) 0.034(2) Uiso d . 1 . . H
C3 0.39157(7) 0.24162(10) 0.63013(5) 0.03238(12) Uani d . 1 . . C
H3A 0.3228(13) 0.1614(19) 0.6747(10) 0.043(3) Uiso d . 1 . . H
H3B 0.3531(14) 0.384(2) 0.5968(11) 0.054(3) Uiso d . 1 . . H
C4 0.55820(7) 0.22038(10) 0.66339(4) 0.02978(12) Uani d . 1 . . C
H4A 0.6241(13) 0.3494(19) 0.6531(9) 0.044(3) Uiso d . 1 . . H
H4B 0.5903(13) 0.1335(18) 0.7313(9) 0.044(3) Uiso d . 1 . . H

loop_
_atom_site_aniso_label
_atom_site_aniso_U_11
_atom_site_aniso_U_22
_atom_site_aniso_U_33
_atom_site_aniso_U_12
_atom_site_aniso_U_13
_atom_site_aniso_U_23
C1 0.02260(16) 0.02433(17) 0.01845(15) -0.00059(12) 0.00300(11) -0.00064(11)
C2 0.0306(2) 0.02451(18) 0.01997(16) -0.00306(14) 0.00392(13) 0.00232(12)
C3 0.0296(2) 0.0360(3) 0.0327(2) 0.00506(18) 0.00952(18) -0.00434(19)
C4 0.0321(2) 0.0339(2) 0.02303(18) -0.00119(17) 0.00049(15) -0.00593(15)

loop_
_atom_type_symbol
_atom_type_description
_atom_type_scat_dispersion_real
_atom_type_scat_dispersion_imag
_atom_type_scat_source
C C 0.0033 0.0016 'International Tables Vol C Tables 4.2.6.8 and 6.1.1.4'
H H 0.0000 0.0000 'International Tables Vol C Tables 4.2.6.8 and 6.1.1.4'

loop_
_geom_angle_atom_site_label_1
_geom_angle_atom_site_label_2
_geom_angle_atom_site_label_3
_geom_angle_site_symmetry_1
_geom_angle_site_symmetry_3
_geom_angle
C3 C1 C4 . . 60.92(4)
C3 C1 C2 . . 126.71(5)
C4 C1 C2 . . 126.83(4)
C3 C1 C2 . 5_656 125.93(4)
C4 C1 C2 . 5_656 127.18(4)
C2 C1 C2 . 5_656 92.31(3)
C1 C2 C1 . 5_656 87.69(3)
C1 C2 H2A . . 114.3(6)
C1 C2 H2A 5_656 . 113.7(6)
C1 C2 H2B . . 115.3(7)
C1 C2 H2B 5_656 . 115.9(6)
H2A C2 H2B . . 108.9(9)
C1 C3 C4 . . 59.66(4)
C1 C3 H3A . . 116.8(7)
C4 C3 H3A . . 116.1(7)
C1 C3 H3B . . 116.6(7)
C4 C3 H3B . . 118.5(7)
H3A C3 H3B . . 116.9(9)
C1 C4 C3 . . 59.42(3)
C1 C4 H4A . . 117.9(6)
C3 C4 H4A . . 118.3(7)
C1 C4 H4B . . 120.4(7)
C3 C4 H4B . . 118.1(6)
H4A C4 H4B . . 112.9(9)

loop_
_geom_bond_atom_site_label_1
_geom_bond_atom_site_label_2
_geom_bond_site_symmetry_2
_geom_bond_distance
_geom_bond_publ_flag
C1 C3 . 1.4910(7) ?
C1 C4 . 1.4947(7) ?
C1 C2 . 1.5337(7) ?
C1 C2 5_656 1.5346(7) ?
C2 C1 5_656 1.5346(7) ?
C2 H2A . 1.010(11) ?
C2 H2B . 0.996(10) ?
C3 C4 . 1.5136(9) ?
C3 H3A . 0.995(11) ?
C3 H3B . 1.010(13) ?
C4 H4A . 0.995(12) ?
C4 H4B . 1.026(11) ?

loop_
_geom_torsion_atom_site_label_1
_geom_torsion_atom_site_label_2
_geom_torsion_atom_site_label_3
_geom_torsion_atom_site_label_4
_geom_torsion_site_symmetry_1
_geom_torsion_site_symmetry_4
_geom_torsion
C3 C1 C2 C1 . 5_656 -139.70(6)
C4 C1 C2 C1 . 5_656 141.79(6)
C2 C1 C2 C1 5_656 5_656 0.0
C2 C1 C3 C4 . . -116.16(6)
C2 C1 C3 C4 5_656 . 116.80(6)
C2 C1 C4 C3 . . 115.98(6)
C2 C1 C4 C3 5_656 . -114.90(5)
